data_1512874
loop_
_publ_author_name
'Harri Sopo'
'Ari V\"ais\"anen'
'Reijo Sillanp\"a\"a'

_publ_section_title
;
 Uranyl ion complexes with long chain aminoalcoholbis(phenolate)
 [O,N,O,O&#x2032;] donor ligands
;
_journal_issue 1
_journal_name_full Polyhedron
_journal_page_first 184
_journal_page_last 196
_journal_paper_doi 10.1016/j.poly.2006.08.006
_journal_volume 26
_journal_year 2007
_chemical_formula_moiety 'C60 H92 N2 O8 U, 4(C7 H8)'
_chemical_formula_sum 'C88 H124 N2 O8 U'
_chemical_formula_weight 1574.91
_chemical_name_systematic
;
 ?
;
_space_group_IT_number 15
_symmetry_cell_setting monoclinic
_symmetry_Int_Tables_number 15
_symmetry_space_group_name_Hall '-C 2yc'
_symmetry_space_group_name_H-M 'C 1 2/c 1'
_atom_sites_solution_hydrogens geom
_atom_sites_solution_primary direct
_atom_sites_solution_secondary difmap
_audit_creation_method SHELXL-97
_cell_angle_alpha 90.00
_cell_angle_beta 108.2540(10)
_cell_angle_gamma 90.00
_cell_formula_units_Z 4
_cell_length_a 15.3013(3)
_cell_length_b 24.3376(4)
_cell_length_c 23.6905(5)
_cell_measurement_reflns_used 7917
_cell_measurement_temperature 173(2)
_cell_measurement_theta_max 25.682
_cell_measurement_theta_min 0.407
_cell_volume 8378.3(3)
_computing_cell_refinement 'HKL Scalepack (Otwinowski & Minor 1997)'
_computing_data_collection 'Collect (Nonius BV, 1997-2000)'
_computing_data_reduction
;
HKL Denzo and Scalepack (Otwinowski & Minor 1997)
;
_computing_molecular_graphics 'Ortep-3 for Windows (Farrugia, 1997)'
_computing_publication_material 'WinGX publication routines (Farrugia, 1999)'
_computing_structure_refinement 'SHELXL-97 (Sheldrick, 1997)'
_computing_structure_solution 'SHELXS-97 (Sheldrick, 1997)'
_diffrn_ambient_temperature 173(2)
_diffrn_detector 'CCD plate'
_diffrn_detector_area_resol_mean 9
_diffrn_measured_fraction_theta_full 0.996
_diffrn_measured_fraction_theta_max 0.996
_diffrn_measurement_device '95mm CCD camera on \k-goniostat'
_diffrn_measurement_device_type KappaCCD
_diffrn_measurement_method 'CCD rotation images, thick slices'
_diffrn_radiation_monochromator 'horizonally mounted graphite crystal'
_diffrn_radiation_probe x-ray
_diffrn_radiation_type MoK\a
_diffrn_radiation_wavelength 0.71073
_diffrn_reflns_av_R_equivalents 0.0290
_diffrn_reflns_av_sigmaI/netI 0.0400
_diffrn_reflns_limit_h_max 18
_diffrn_reflns_limit_h_min -18
_diffrn_reflns_limit_k_max 29
_diffrn_reflns_limit_k_min -29
_diffrn_reflns_limit_l_max 28
_diffrn_reflns_limit_l_min -28
_diffrn_reflns_number 15288
_diffrn_reflns_theta_full 25.56
_diffrn_reflns_theta_max 25.56
_diffrn_reflns_theta_min 1.90
_diffrn_source 'Enraf Nonius FR590'
_exptl_absorpt_coefficient_mu 1.990
_exptl_absorpt_correction_T_max 0.8570
_exptl_absorpt_correction_T_min 0.7413
_exptl_absorpt_correction_type none
_exptl_crystal_colour yellow
_exptl_crystal_density_diffrn 1.249
_exptl_crystal_density_method 'not measured'
_exptl_crystal_description prism
_exptl_crystal_F_000 3284
_exptl_crystal_size_max 0.16
_exptl_crystal_size_mid 0.12
_exptl_crystal_size_min 0.08
_refine_diff_density_max 0.613
_refine_diff_density_min -0.855
_refine_diff_density_rms 0.076
_refine_ls_extinction_method none
_refine_ls_goodness_of_fit_ref 1.042
_refine_ls_hydrogen_treatment mixed
_refine_ls_matrix_type full
_refine_ls_number_parameters 463
_refine_ls_number_reflns 7831
_refine_ls_number_restraints 0
_refine_ls_restrained_S_all 1.042
_refine_ls_R_factor_all 0.0511
_refine_ls_R_factor_gt 0.0283
_refine_ls_shift/su_max 0.000
_refine_ls_shift/su_mean 0.000
_refine_ls_structure_factor_coef Fsqd
_refine_ls_weighting_details 'calc w=1/[\s^2^(Fo^2^)+(0.0153P)^2^+28.1220P] where P=(Fo^2^+2Fc^2^)/3'
_refine_ls_weighting_scheme calc
_refine_ls_wR_factor_gt 0.0579
_refine_ls_wR_factor_ref 0.0644
_reflns_number_gt 5653
_reflns_number_total 7831
_reflns_threshold_expression >2s(I)
_cod_data_source_file 2007-184_RS.txt
_cod_data_source_block so15b=5
_cod_original_sg_symbol_H-M 'C 2/c'
_cod_database_code 1512874

loop_
_symmetry_equiv_pos_as_xyz
'x, y, z'
'-x, y, -z+1/2'
'x+1/2, y+1/2, z'
'-x+1/2, y+1/2, -z+1/2'
'-x, -y, -z'
'x, -y, z-1/2'
'-x+1/2, -y+1/2, -z'
'x+1/2, -y+1/2, z-1/2'

loop_
_atom_site_label
_atom_site_type_symbol
_atom_site_fract_x
_atom_site_fract_y
_atom_site_fract_z
_atom_site_U_iso_or_equiv
_atom_site_adp_type
_atom_site_occupancy
_atom_site_symmetry_multiplicity
_atom_site_calc_flag
_atom_site_refinement_flags
_atom_site_disorder_assembly
_atom_site_disorder_group
U U 0.0000 0.0000 0.5000 0.01558(5) Uani 1 2 d S . .
O1 O -0.09120(16) 0.01478(9) 0.43240(10) 0.0282(6) Uani 1 1 d . . .
O2 O 0.04987(17) -0.06633(9) 0.45175(11) 0.0275(6) Uani 1 1 d . . .
O3 O 0.09588(16) 0.05320(9) 0.47052(10) 0.0232(5) Uani 1 1 d . . .
O4 O 0.2719(2) 0.05141(16) 0.11002(14) 0.0615(10) Uani 1 1 d . . .
H4 H 0.220(4) 0.041(2) 0.093(2) 0.074 Uiso 1 1 d . . .
N8 N 0.20454(19) -0.03102(11) 0.42543(12) 0.0161(6) Uani 1 1 d . . .
H8 H 0.148(2) -0.0264(14) 0.4261(15) 0.019 Uiso 1 1 d . . .
C1 C 0.0740(2) -0.11630(13) 0.43827(15) 0.0206(7) Uani 1 1 d . . .
C2 C 0.0071(2) -0.15770(14) 0.41749(16) 0.0212(8) Uani 1 1 d . . .
C3 C 0.0358(2) -0.20839(13) 0.40277(15) 0.0230(7) Uani 1 1 d . . .
H3 H -0.0089 -0.2366 0.3895 0.028 Uiso 1 1 calc R . .
C4 C 0.1269(2) -0.22027(13) 0.40642(14) 0.0199(7) Uani 1 1 d . . .
C5 C 0.1905(2) -0.17806(13) 0.42574(14) 0.0200(7) Uani 1 1 d . . .
H5 H 0.2528 -0.1842 0.4278 0.024 Uiso 1 1 calc R . .
C6 C 0.1654(2) -0.12690(13) 0.44214(14) 0.0185(7) Uani 1 1 d . . .
C7 C 0.2348(2) -0.08161(12) 0.46437(14) 0.0192(7) Uani 1 1 d . . .
H7A H 0.2959 -0.0939 0.4633 0.023 Uiso 1 1 calc R . .
H7B H 0.2399 -0.0726 0.5060 0.023 Uiso 1 1 calc R . .
C9 C 0.2568(2) 0.02059(13) 0.45224(15) 0.0206(7) Uani 1 1 d . . .
H9A H 0.2644 0.0220 0.4953 0.025 Uiso 1 1 calc R . .
H9B H 0.3188 0.0199 0.4475 0.025 Uiso 1 1 calc R . .
C10 C 0.2056(2) 0.07073(13) 0.42219(15) 0.0202(7) Uani 1 1 d . . .
C11 C 0.2377(2) 0.10277(13) 0.38413(15) 0.0240(7) Uani 1 1 d . . .
H11 H 0.2934 0.0928 0.3771 0.029 Uiso 1 1 calc R . .
C12 C 0.1903(2) 0.14902(13) 0.35625(15) 0.0246(8) Uani 1 1 d . . .
C13 C 0.1087(2) 0.16118(13) 0.36751(16) 0.0251(8) Uani 1 1 d . . .
H13 H 0.0747 0.1923 0.3483 0.030 Uiso 1 1 calc R . .
C14 C 0.0737(2) 0.13079(13) 0.40494(16) 0.0233(7) Uani 1 1 d . . .
C15 C 0.1237(2) 0.08424(13) 0.43315(15) 0.0205(7) Uani 1 1 d . . .
C16 C 0.2007(2) -0.04078(13) 0.36190(14) 0.0198(7) Uani 1 1 d . . .
H16A H 0.1798 -0.0066 0.3389 0.024 Uiso 1 1 calc R . .
H16B H 0.1543 -0.0696 0.3447 0.024 Uiso 1 1 calc R . .
C17 C 0.2917(2) -0.05810(16) 0.35464(16) 0.0312(9) Uani 1 1 d . . .
H17A H 0.3080 -0.0953 0.3716 0.037 Uiso 1 1 calc R . .
H17B H 0.3405 -0.0324 0.3768 0.037 Uiso 1 1 calc R . .
C18 C 0.2867(3) -0.05852(16) 0.28885(16) 0.0342(9) Uani 1 1 d . . .
H18A H 0.3394 -0.0798 0.2846 0.041 Uiso 1 1 calc R . .
H18B H 0.2296 -0.0774 0.2655 0.041 Uiso 1 1 calc R . .
C19 C 0.2883(2) -0.00125(18) 0.26334(14) 0.0339(7) Uani 1 1 d . . .
H19A H 0.2363 0.0204 0.2682 0.041 Uiso 1 1 calc R . .
H19B H 0.3461 0.0174 0.2859 0.041 Uiso 1 1 calc R . .
C20 C 0.2812(3) -0.00277(19) 0.19809(15) 0.0385(8) Uani 1 1 d . . .
H20A H 0.3322 -0.0254 0.1933 0.046 Uiso 1 1 calc R . .
H20B H 0.2227 -0.0208 0.1756 0.046 Uiso 1 1 calc R . .
C21 C 0.2849(3) 0.05340(19) 0.17183(18) 0.0492(12) Uani 1 1 d . . .
H21A H 0.2367 0.0769 0.1790 0.059 Uiso 1 1 calc R . .
H21B H 0.3453 0.0704 0.1922 0.059 Uiso 1 1 calc R . .
C22 C -0.0923(2) -0.14593(14) 0.41087(18) 0.0311(9) Uani 1 1 d . . .
H22A H -0.0960 -0.1247 0.4452 0.047 Uiso 1 1 calc R . .
H22B H -0.1256 -0.1806 0.4086 0.047 Uiso 1 1 calc R . .
H22C H -0.1198 -0.1247 0.3744 0.047 Uiso 1 1 calc R . .
C23 C 0.1519(2) -0.27722(13) 0.38819(16) 0.0256(8) Uani 1 1 d . . .
C24 C 0.1170(3) -0.32184(15) 0.42144(18) 0.0363(9) Uani 1 1 d . . .
H24A H 0.1463 -0.3173 0.4643 0.054 Uiso 1 1 calc R . .
H24B H 0.1322 -0.3581 0.4092 0.054 Uiso 1 1 calc R . .
H24C H 0.0501 -0.3186 0.4120 0.054 Uiso 1 1 calc R . .
C25 C 0.2554(3) -0.28473(16) 0.4022(2) 0.0436(11) Uani 1 1 d . . .
H25A H 0.2801 -0.2549 0.3839 0.065 Uiso 1 1 calc R . .
H25B H 0.2678 -0.3201 0.3864 0.065 Uiso 1 1 calc R . .
H25C H 0.2850 -0.2840 0.4454 0.065 Uiso 1 1 calc R . .
C26 C 0.1049(3) -0.28468(17) 0.32125(18) 0.0474(11) Uani 1 1 d . . .
H26A H 0.0380 -0.2829 0.3125 0.071 Uiso 1 1 calc R . .
H26B H 0.1218 -0.3205 0.3088 0.071 Uiso 1 1 calc R . .
H26C H 0.1248 -0.2555 0.2996 0.071 Uiso 1 1 calc R . .
C27 C 0.2228(3) 0.18396(15) 0.31274(17) 0.0325(9) Uani 1 1 d . . .
C28 C 0.2196(4) 0.24487(17) 0.3280(2) 0.0637(15) Uani 1 1 d . . .
H28A H 0.2479 0.2667 0.3036 0.096 Uiso 1 1 calc R . .
H28B H 0.2534 0.2506 0.3701 0.096 Uiso 1 1 calc R . .
H28C H 0.1554 0.2563 0.3199 0.096 Uiso 1 1 calc R . .
C29 C 0.3219(3) 0.1705(2) 0.3161(2) 0.0568(13) Uani 1 1 d . . .
H29A H 0.3273 0.1311 0.3094 0.085 Uiso 1 1 calc R . .
H29B H 0.3634 0.1805 0.3555 0.085 Uiso 1 1 calc R . .
H29C H 0.3386 0.1914 0.2856 0.085 Uiso 1 1 calc R . .
C30 C 0.1602(3) 0.1735(2) 0.25011(19) 0.0596(14) Uani 1 1 d . . .
H30A H 0.1794 0.1966 0.2222 0.089 Uiso 1 1 calc R . .
H30B H 0.0966 0.1824 0.2476 0.089 Uiso 1 1 calc R . .
H30C H 0.1640 0.1347 0.2400 0.089 Uiso 1 1 calc R . .
C31 C -0.0169(3) 0.14507(15) 0.41443(19) 0.0324(10) Uani 1 1 d . . .
H31A H -0.0054 0.1596 0.4547 0.049 Uiso 1 1 calc R . .
H31B H -0.0551 0.1120 0.4094 0.049 Uiso 1 1 calc R . .
H31C H -0.0490 0.1728 0.3853 0.049 Uiso 1 1 calc R . .
C32 C 0.4033(4) 0.1893(2) 0.5546(3) 0.0674(15) Uani 1 1 d . A 1
C33 C 0.3370(4) 0.1547(2) 0.5612(3) 0.0630(14) Uani 1 1 d . A 1
H33 H 0.2815 0.1514 0.5290 0.076 Uiso 1 1 calc R A 1
C34 C 0.3454(4) 0.1249(2) 0.6103(3) 0.0775(17) Uani 1 1 d . A 1
H34 H 0.2974 0.1010 0.6124 0.093 Uiso 1 1 calc R A 1
C35 C 0.4252(5) 0.1297(3) 0.6581(3) 0.0836(18) Uani 1 1 d . A 1
H35 H 0.4320 0.1097 0.6936 0.100 Uiso 1 1 calc R A 1
C36 C 0.4937(5) 0.1632(2) 0.6536(3) 0.088(2) Uani 1 1 d . A 1
H36 H 0.5483 0.1664 0.6864 0.105 Uiso 1 1 calc R A 1
C37 C 0.4858(4) 0.1928(2) 0.6022(3) 0.0729(16) Uani 1 1 d . A 1
H37 H 0.5352 0.2150 0.5992 0.087 Uiso 1 1 calc R A 1
C38 C 0.3903(6) 0.2204(3) 0.5001(3) 0.115(3) Uani 1 1 d . A 1
H38A H 0.3589 0.1973 0.4658 0.173 Uiso 1 1 calc R A 1
H38B H 0.4504 0.2316 0.4974 0.173 Uiso 1 1 calc R A 1
H38C H 0.3531 0.2530 0.5003 0.173 Uiso 1 1 calc R A 1
C39 C 0.0000 -0.0710(2) 0.2500 0.0372(14) Uani 1 2 d S . 1
C40 C -0.0279(3) -0.04179(17) 0.29166(17) 0.0360(10) Uani 1 1 d . B 1
H40 H -0.0475 -0.0610 0.3205 0.043 Uiso 1 1 calc R B 1
C41 C -0.0274(3) 0.01497(17) 0.2915(2) 0.0421(11) Uani 1 1 d . B 1
H41 H -0.0462 0.0346 0.3204 0.051 Uiso 1 1 calc R B 1
C42 C 0.0000 0.0431(3) 0.2500 0.0481(17) Uani 1 2 d S . 1
H42 H 0.0000 0.080(3) 0.2500 0.058 Uiso 1 2 d S C 1
C43 C 0.0000 -0.1328(3) 0.2500 0.068(2) Uani 1 2 d S D 1
H43A H -0.0485 -0.1462 0.2149 0.102 Uiso 0.50 1 calc PR D 1
H43B H -0.0114 -0.1462 0.2861 0.102 Uiso 0.50 1 calc PR D 1
H43C H 0.0599 -0.1462 0.2490 0.102 Uiso 0.50 1 calc PR D 1
C44 C 0.4842(3) -0.0102(3) 0.5529(3) 0.0795(19) Uani 1 1 d . . 1
C45 C 0.4888(4) 0.0431(3) 0.5336(4) 0.077(2) Uani 1 1 d . E 1
H45 H 0.4812 0.0728 0.5577 0.093 Uiso 1 1 calc R E 1
C46 C 0.5037(4) 0.0543(3) 0.4819(4) 0.088(2) Uani 1 1 d . . 1
H46 H 0.5060 0.0912 0.4692 0.106 Uiso 1 1 calc R . 1
C47 C 0.4738(7) -0.0253(5) 0.6018(6) 0.082(4) Uani 0.50 1 d P F 1
H47A H 0.4940 0.0043 0.6312 0.122 Uiso 0.50 1 calc PR F 1
H47B H 0.5107 -0.0583 0.6163 0.122 Uiso 0.50 1 calc PR F 1
H47C H 0.4087 -0.0334 0.5956 0.122 Uiso 0.50 1 calc PR F 1

loop_
_atom_site_aniso_label
_atom_site_aniso_U_11
_atom_site_aniso_U_22
_atom_site_aniso_U_33
_atom_site_aniso_U_23
_atom_site_aniso_U_13
_atom_site_aniso_U_12
U 0.01839(8) 0.01315(8) 0.01895(8) -0.00049(9) 0.01126(6) 0.00103(10)
O1 0.0293(13) 0.0291(15) 0.0265(13) 0.0044(9) 0.0090(10) -0.0015(10)
O2 0.0321(14) 0.0150(12) 0.0469(16) -0.0138(11) 0.0289(13) -0.0016(10)
O3 0.0251(13) 0.0186(12) 0.0337(14) 0.0042(10) 0.0207(11) -0.0031(10)
O4 0.054(2) 0.099(3) 0.0302(17) 0.0125(17) 0.0113(15) -0.034(2)
N8 0.0122(13) 0.0163(15) 0.0207(15) -0.0011(11) 0.0064(12) -0.0032(11)
C1 0.0294(19) 0.0149(16) 0.0231(18) -0.0024(14) 0.0164(15) -0.0019(14)
C2 0.0214(18) 0.0206(18) 0.0262(19) -0.0005(14) 0.0139(15) -0.0004(14)
C3 0.0297(19) 0.0136(16) 0.0276(19) -0.0035(14) 0.0117(15) -0.0045(14)
C4 0.0282(18) 0.0160(16) 0.0178(17) -0.0006(13) 0.0104(14) 0.0014(14)
C5 0.0226(17) 0.0197(17) 0.0207(17) 0.0032(13) 0.0112(14) 0.0038(14)
C6 0.0220(17) 0.0184(17) 0.0174(17) -0.0007(13) 0.0095(14) -0.0021(13)
C7 0.0221(17) 0.0191(17) 0.0167(17) 0.0040(13) 0.0063(14) 0.0013(13)
C9 0.0170(16) 0.0163(15) 0.0286(19) -0.0020(13) 0.0074(15) -0.0037(13)
C10 0.0204(17) 0.0146(17) 0.0263(19) -0.0049(14) 0.0081(14) -0.0052(13)
C11 0.0240(18) 0.0207(17) 0.031(2) -0.0041(15) 0.0148(15) -0.0092(14)
C12 0.0321(19) 0.0185(17) 0.0259(19) -0.0018(14) 0.0131(16) -0.0105(15)
C13 0.0313(19) 0.0157(17) 0.029(2) 0.0007(14) 0.0102(16) -0.0030(14)
C14 0.0254(18) 0.0164(17) 0.030(2) -0.0046(15) 0.0113(16) -0.0044(14)
C15 0.0226(17) 0.0154(17) 0.0258(18) -0.0050(14) 0.0110(14) -0.0082(14)
C16 0.0193(16) 0.0220(17) 0.0173(17) 0.0018(13) 0.0045(13) -0.0001(13)
C17 0.031(2) 0.041(2) 0.025(2) 0.0060(16) 0.0125(16) 0.0136(17)
C18 0.040(2) 0.038(2) 0.030(2) 0.0035(17) 0.0179(18) 0.0121(18)
C19 0.0375(18) 0.0420(19) 0.0237(17) -0.002(2) 0.0115(14) -0.003(2)
C20 0.044(2) 0.046(2) 0.0294(18) 0.005(2) 0.0186(16) 0.000(2)
C21 0.058(3) 0.059(3) 0.028(2) 0.008(2) 0.009(2) -0.018(2)
C22 0.0225(19) 0.0230(19) 0.052(3) -0.0073(17) 0.0177(18) -0.0038(15)
C23 0.035(2) 0.0156(17) 0.0279(19) -0.0032(14) 0.0125(16) 0.0055(15)
C24 0.040(2) 0.0197(19) 0.045(3) 0.0048(17) 0.008(2) 0.0071(17)
C25 0.042(2) 0.026(2) 0.068(3) -0.007(2) 0.025(2) 0.0098(18)
C26 0.077(3) 0.030(2) 0.034(2) -0.0092(18) 0.015(2) 0.014(2)
C27 0.046(2) 0.027(2) 0.030(2) 0.0014(16) 0.0184(18) -0.0139(17)
C28 0.105(4) 0.029(2) 0.074(4) 0.002(2) 0.052(3) -0.022(3)
C29 0.055(3) 0.064(3) 0.064(3) 0.023(3) 0.036(3) -0.013(2)
C30 0.073(3) 0.073(3) 0.035(3) 0.007(2) 0.020(2) -0.028(3)
C31 0.037(2) 0.0193(19) 0.045(2) 0.0089(17) 0.0180(19) 0.0070(17)
C32 0.098(5) 0.038(3) 0.075(4) 0.002(3) 0.039(4) 0.008(3)
C33 0.070(4) 0.045(3) 0.077(4) -0.006(3) 0.028(3) 0.009(3)
C34 0.069(4) 0.071(4) 0.098(5) 0.005(4) 0.035(4) 0.011(3)
C35 0.093(5) 0.071(4) 0.089(5) 0.020(3) 0.031(4) 0.011(4)
C36 0.089(5) 0.052(4) 0.109(6) -0.005(4) 0.011(4) 0.016(3)
C37 0.076(4) 0.037(3) 0.097(5) -0.013(3) 0.016(4) -0.003(3)
C38 0.199(9) 0.085(5) 0.074(5) 0.004(4) 0.060(5) -0.020(5)
C39 0.030(3) 0.035(3) 0.035(3) 0.000 -0.007(2) 0.000
C40 0.023(2) 0.052(3) 0.029(2) 0.0055(19) 0.0018(17) -0.0047(18)
C41 0.029(2) 0.047(3) 0.048(3) -0.0144(19) 0.0088(19) 0.0026(17)
C42 0.033(3) 0.030(3) 0.077(5) 0.000 0.010(3) 0.000
C43 0.084(6) 0.032(4) 0.067(5) 0.000 -0.007(4) 0.000
C44 0.024(2) 0.112(6) 0.083(4) -0.011(4) -0.010(2) -0.002(3)
C45 0.035(3) 0.052(4) 0.122(6) -0.028(4) -0.009(3) 0.004(2)
C46 0.030(3) 0.086(5) 0.117(6) -0.006(4) -0.022(4) 0.001(3)
C47 0.032(5) 0.110(10) 0.094(9) 0.036(8) 0.007(6) -0.027(6)

loop_
_atom_type_symbol
_atom_type_description
_atom_type_scat_dispersion_real
_atom_type_scat_dispersion_imag
_atom_type_scat_source
C C 0.0033 0.0016 'International Tables Vol C Tables 4.2.6.8 and 6.1.1.4'
H H 0.0000 0.0000 'International Tables Vol C Tables 4.2.6.8 and 6.1.1.4'
N N 0.0061 0.0033 'International Tables Vol C Tables 4.2.6.8 and 6.1.1.4'
O O 0.0106 0.0060 'International Tables Vol C Tables 4.2.6.8 and 6.1.1.4'
U U -9.6767 9.6646 'International Tables Vol C Tables 4.2.6.8 and 6.1.1.4'

loop_
_geom_angle_atom_site_label_1
_geom_angle_atom_site_label_2
_geom_angle_atom_site_label_3
_geom_angle
_geom_angle_site_symmetry_1
_geom_angle_site_symmetry_3
O1 U O1 180.00(12) . 5_556
O1 U O3 89.54(10) . 5_556
O1 U O3 90.47(10) 5_556 5_556
O1 U O3 90.46(10) . .
O1 U O3 89.53(10) 5_556 .
O3 U O3 180.00(8) 5_556 .
O1 U O2 89.03(10) . .
O1 U O2 90.97(10) 5_556 .
O3 U O2 95.97(8) 5_556 .
O3 U O2 84.03(8) . .
O1 U O2 90.97(10) . 5_556
O1 U O2 89.03(10) 5_556 5_556
O3 U O2 84.03(8) 5_556 5_556
O3 U O2 95.97(8) . 5_556
O2 U O2 180.00(11) . 5_556
C1 O2 U 159.7(2) . .
C15 O3 U 156.7(2) . .
C21 O4 H4 109(4) . .
C16 N8 C9 113.5(2) . .
C16 N8 C7 112.8(2) . .
C9 N8 C7 113.3(2) . .
C16 N8 H8 108(2) . .
C9 N8 H8 106(2) . .
C7 N8 H8 102(2) . .
O2 C1 C6 119.9(3) . .
O2 C1 C2 120.5(3) . .
C6 C1 C2 119.6(3) . .
C3 C2 C1 118.0(3) . .
C3 C2 C22 122.1(3) . .
C1 C2 C22 120.0(3) . .
C2 C3 C4 123.7(3) . .
C2 C3 H3 118.1 . .
C4 C3 H3 118.1 . .
C5 C4 C3 116.7(3) . .
C5 C4 C23 123.3(3) . .
C3 C4 C23 120.0(3) . .
C4 C5 C6 121.7(3) . .
C4 C5 H5 119.2 . .
C6 C5 H5 119.2 . .
C5 C6 C1 120.4(3) . .
C5 C6 C7 121.6(3) . .
C1 C6 C7 118.0(3) . .
C6 C7 N8 109.4(3) . .
C6 C7 H7A 109.8 . .
N8 C7 H7A 109.8 . .
C6 C7 H7B 109.8 . .
N8 C7 H7B 109.8 . .
H7A C7 H7B 108.2 . .
C10 C9 N8 110.2(3) . .
C10 C9 H9A 109.6 . .
N8 C9 H9A 109.6 . .
C10 C9 H9B 109.6 . .
N8 C9 H9B 109.6 . .
H9A C9 H9B 108.1 . .
C11 C10 C15 120.5(3) . .
C11 C10 C9 121.6(3) . .
C15 C10 C9 117.9(3) . .
C12 C11 C10 121.6(3) . .
C12 C11 H11 119.2 . .
C10 C11 H11 119.2 . .
C13 C12 C11 116.7(3) . .
C13 C12 C27 120.8(3) . .
C11 C12 C27 122.5(3) . .
C14 C13 C12 124.1(3) . .
C14 C13 H13 117.9 . .
C12 C13 H13 117.9 . .
C13 C14 C15 118.0(3) . .
C13 C14 C31 121.9(3) . .
C15 C14 C31 120.0(3) . .
O3 C15 C10 118.9(3) . .
O3 C15 C14 122.0(3) . .
C10 C15 C14 119.1(3) . .
N8 C16 C17 114.0(3) . .
N8 C16 H16A 108.7 . .
C17 C16 H16A 108.7 . .
N8 C16 H16B 108.7 . .
C17 C16 H16B 108.7 . .
H16A C16 H16B 107.6 . .
C16 C17 C18 111.2(3) . .
C16 C17 H17A 109.4 . .
C18 C17 H17A 109.4 . .
C16 C17 H17B 109.4 . .
C18 C17 H17B 109.4 . .
H17A C17 H17B 108.0 . .
C19 C18 C17 113.2(3) . .
C19 C18 H18A 108.9 . .
C17 C18 H18A 108.9 . .
C19 C18 H18B 108.9 . .
C17 C18 H18B 108.9 . .
H18A C18 H18B 107.7 . .
C20 C19 C18 112.2(3) . .
C20 C19 H19A 109.2 . .
C18 C19 H19A 109.2 . .
C20 C19 H19B 109.2 . .
C18 C19 H19B 109.2 . .
H19A C19 H19B 107.9 . .
C21 C20 C19 113.5(4) . .
C21 C20 H20A 108.9 . .
C19 C20 H20A 108.9 . .
C21 C20 H20B 108.9 . .
C19 C20 H20B 108.9 . .
H20A C20 H20B 107.7 . .
O4 C21 C20 112.6(4) . .
O4 C21 H21A 109.1 . .
C20 C21 H21A 109.1 . .
O4 C21 H21B 109.1 . .
C20 C21 H21B 109.1 . .
H21A C21 H21B 107.8 . .
C2 C22 H22A 109.5 . .
C2 C22 H22B 109.5 . .
H22A C22 H22B 109.5 . .
C2 C22 H22C 109.5 . .
H22A C22 H22C 109.5 . .
H22B C22 H22C 109.5 . .
C25 C23 C24 108.0(3) . .
C25 C23 C26 109.3(3) . .
C24 C23 C26 108.7(3) . .
C25 C23 C4 112.4(3) . .
C24 C23 C4 109.7(3) . .
C26 C23 C4 108.7(3) . .
C23 C24 H24A 109.5 . .
C23 C24 H24B 109.5 . .
H24A C24 H24B 109.5 . .
C23 C24 H24C 109.5 . .
H24A C24 H24C 109.5 . .
H24B C24 H24C 109.5 . .
C23 C25 H25A 109.5 . .
C23 C25 H25B 109.5 . .
H25A C25 H25B 109.5 . .
C23 C25 H25C 109.5 . .
H25A C25 H25C 109.5 . .
H25B C25 H25C 109.5 . .
C23 C26 H26A 109.5 . .
C23 C26 H26B 109.5 . .
H26A C26 H26B 109.5 . .
C23 C26 H26C 109.5 . .
H26A C26 H26C 109.5 . .
H26B C26 H26C 109.5 . .
C30 C27 C29 109.2(4) . .
C30 C27 C28 109.7(4) . .
C29 C27 C28 107.4(4) . .
C30 C27 C12 109.0(3) . .
C29 C27 C12 111.8(3) . .
C28 C27 C12 109.7(3) . .
C27 C28 H28A 109.5 . .
C27 C28 H28B 109.5 . .
H28A C28 H28B 109.5 . .
C27 C28 H28C 109.5 . .
H28A C28 H28C 109.5 . .
H28B C28 H28C 109.5 . .
C27 C29 H29A 109.5 . .
C27 C29 H29B 109.5 . .
H29A C29 H29B 109.5 . .
C27 C29 H29C 109.5 . .
H29A C29 H29C 109.5 . .
H29B C29 H29C 109.5 . .
C27 C30 H30A 109.5 . .
C27 C30 H30B 109.5 . .
H30A C30 H30B 109.5 . .
C27 C30 H30C 109.5 . .
H30A C30 H30C 109.5 . .
H30B C30 H30C 109.5 . .
C14 C31 H31A 109.5 . .
C14 C31 H31B 109.5 . .
H31A C31 H31B 109.5 . .
C14 C31 H31C 109.5 . .
H31A C31 H31C 109.5 . .
H31B C31 H31C 109.5 . .
C33 C32 C37 117.3(6) . .
C33 C32 C38 121.5(6) . .
C37 C32 C38 121.2(6) . .
C34 C33 C32 124.0(6) . .
C34 C33 H33 118.0 . .
C32 C33 H33 118.0 . .
C33 C34 C35 118.9(6) . .
C33 C34 H34 120.6 . .
C35 C34 H34 120.6 . .
C36 C35 C34 119.4(6) . .
C36 C35 H35 120.3 . .
C34 C35 H35 120.3 . .
C35 C36 C37 121.6(7) . .
C35 C36 H36 119.2 . .
C37 C36 H36 119.2 . .
C36 C37 C32 118.8(6) . .
C36 C37 H37 120.6 . .
C32 C37 H37 120.6 . .
C32 C38 H38A 109.5 . .
C32 C38 H38B 109.5 . .
H38A C38 H38B 109.5 . .
C32 C38 H38C 109.5 . .
H38A C38 H38C 109.5 . .
H38B C38 H38C 109.5 . .
C40 C39 C40 118.4(5) . 2
C40 C39 C43 120.8(3) . .
C40 C39 C43 120.8(3) 2 .
C41 C40 C39 120.5(4) . .
C41 C40 H40 119.8 . .
C39 C40 H40 119.8 . .
C42 C41 C40 120.4(4) . .
C42 C41 H41 119.8 . .
C40 C41 H41 119.8 . .
C41 C42 C41 119.9(6) . 2
C41 C42 H42 120.1(3) . .
C41 C42 H42 120.1(3) 2 .
C47 C44 C45 127.2(10) . .
C47 C44 C46 113.2(10) . 5_656
C45 C44 C46 119.5(6) . 5_656
C46 C45 C44 122.2(7) . .
C46 C45 H45 118.9 . .
C44 C45 H45 118.9 . .
C45 C46 C44 118.3(7) . 5_656
C45 C46 H46 120.9 . .
C44 C46 H46 120.9 5_656 .

loop_
_geom_bond_atom_site_label_1
_geom_bond_atom_site_label_2
_geom_bond_distance
_geom_bond_site_symmetry_2
U O1 1.800(2) .
U O1 1.800(2) 5_556
U O3 2.227(2) 5_556
U O3 2.227(2) .
U O2 2.245(2) .
U O2 2.245(2) 5_556
O2 C1 1.338(4) .
O3 C15 1.331(4) .
O4 C21 1.415(5) .
O4 H4 0.81(5) .
N8 C16 1.506(4) .
N8 C9 1.517(4) .
N8 C7 1.521(4) .
N8 H8 0.88(3) .
C1 C6 1.396(4) .
C1 C2 1.411(5) .
C2 C3 1.390(5) .
C2 C22 1.506(4) .
C3 C4 1.400(5) .
C3 H3 0.9500 .
C4 C5 1.391(4) .
C4 C23 1.535(4) .
C5 C6 1.394(4) .
C5 H5 0.9500 .
C6 C7 1.507(4) .
C7 H7A 0.9900 .
C7 H7B 0.9900 .
C9 C10 1.503(4) .
C9 H9A 0.9900 .
C9 H9B 0.9900 .
C10 C11 1.393(4) .
C10 C15 1.396(4) .
C11 C12 1.389(5) .
C11 H11 0.9500 .
C12 C13 1.387(5) .
C12 C27 1.534(5) .
C13 C14 1.385(5) .
C13 H13 0.9500 .
C14 C15 1.413(5) .
C14 C31 1.513(5) .
C16 C17 1.515(4) .
C16 H16A 0.9900 .
C16 H16B 0.9900 .
C17 C18 1.537(5) .
C17 H17A 0.9900 .
C17 H17B 0.9900 .
C18 C19 1.522(5) .
C18 H18A 0.9900 .
C18 H18B 0.9900 .
C19 C20 1.516(4) .
C19 H19A 0.9900 .
C19 H19B 0.9900 .
C20 C21 1.510(6) .
C20 H20A 0.9900 .
C20 H20B 0.9900 .
C21 H21A 0.9900 .
C21 H21B 0.9900 .
C22 H22A 0.9800 .
C22 H22B 0.9800 .
C22 H22C 0.9800 .
C23 C25 1.524(5) .
C23 C24 1.533(5) .
C23 C26 1.533(5) .
C24 H24A 0.9800 .
C24 H24B 0.9800 .
C24 H24C 0.9800 .
C25 H25A 0.9800 .
C25 H25B 0.9800 .
C25 H25C 0.9800 .
C26 H26A 0.9800 .
C26 H26B 0.9800 .
C26 H26C 0.9800 .
C27 C30 1.514(6) .
C27 C29 1.529(6) .
C27 C28 1.530(5) .
C28 H28A 0.9800 .
C28 H28B 0.9800 .
C28 H28C 0.9800 .
C29 H29A 0.9800 .
C29 H29B 0.9800 .
C29 H29C 0.9800 .
C30 H30A 0.9800 .
C30 H30B 0.9800 .
C30 H30C 0.9800 .
C31 H31A 0.9800 .
C31 H31B 0.9800 .
C31 H31C 0.9800 .
C32 C33 1.364(7) .
C32 C37 1.408(8) .
C32 C38 1.456(8) .
C33 C34 1.343(8) .
C33 H33 0.9500 .
C34 C35 1.385(8) .
C34 H34 0.9500 .
C35 C36 1.356(8) .
C35 H35 0.9500 .
C36 C37 1.386(8) .
C36 H36 0.9500 .
C37 H37 0.9500 .
C38 H38A 0.9800 .
C38 H38B 0.9800 .
C38 H38C 0.9800 .
C39 C40 1.387(5) .
C39 C40 1.387(5) 2
C39 C43 1.504(8) .
C40 C41 1.382(6) .
C40 H40 0.9500 .
C41 C42 1.368(5) .
C41 H41 0.9500 .
C42 C41 1.368(5) 2
C42 H42 0.89(7) .
C43 H43A 0.9800 .
C43 H43B 0.9800 .
C43 H43C 0.9800 .
C44 C47 1.271(12) .
C44 C45 1.386(9) .
C44 C46 1.400(9) 5_656
C45 C46 1.342(9) .
C45 H45 0.9500 .
C46 C44 1.400(9) 5_656
C46 H46 0.9500 .
C47 H47A 0.9800 .
C47 H47B 0.9800 .
C47 H47C 0.9800 .

loop_
_geom_hbond_atom_site_label_D
_geom_hbond_atom_site_label_H
_geom_hbond_atom_site_label_A
_geom_hbond_distance_DH
_geom_hbond_distance_HA
_geom_hbond_distance_DA
_geom_hbond_angle_DHA
_geom_hbond_site_symmetry_A
O4 H4 O1 0.81(5) 1.98(5) 2.776(4) 168(5) 2
N8 H8 O2 0.88(3) 2.03(3) 2.766(3) 140(3) .

loop_
_geom_torsion_atom_site_label_1
_geom_torsion_atom_site_label_2
_geom_torsion_atom_site_label_3
_geom_torsion_atom_site_label_4
_geom_torsion
_geom_torsion_site_symmetry_1
_geom_torsion_site_symmetry_4
O1 U O2 C1 -121.3(7) . .
O1 U O2 C1 58.7(7) 5_556 .
O3 U O2 C1 -31.9(7) 5_556 .
O3 U O2 C1 148.1(7) . .
O2 U O2 C1 130(44) 5_556 .
O1 U O3 C15 -8.6(5) . .
O1 U O3 C15 171.4(5) 5_556 .
O3 U O3 C15 127(54) 5_556 .
O2 U O3 C15 80.4(5) . .
O2 U O3 C15 -99.6(5) 5_556 .
U O2 C1 C6 -114.7(6) . .
U O2 C1 C2 68.3(8) . .
O2 C1 C2 C3 178.4(3) . .
C6 C1 C2 C3 1.4(5) . .
O2 C1 C2 C22 -0.6(5) . .
C6 C1 C2 C22 -177.6(3) . .
C1 C2 C3 C4 -1.2(5) . .
C22 C2 C3 C4 177.8(3) . .
C2 C3 C4 C5 -0.3(5) . .
C2 C3 C4 C23 -179.0(3) . .
C3 C4 C5 C6 1.6(5) . .
C23 C4 C5 C6 -179.8(3) . .
C4 C5 C6 C1 -1.4(5) . .
C4 C5 C6 C7 178.6(3) . .
O2 C1 C6 C5 -177.2(3) . .
C2 C1 C6 C5 -0.2(5) . .
O2 C1 C6 C7 2.8(5) . .
C2 C1 C6 C7 179.8(3) . .
C5 C6 C7 N8 123.0(3) . .
C1 C6 C7 N8 -57.0(4) . .
C16 N8 C7 C6 -62.9(3) . .
C9 N8 C7 C6 166.3(2) . .
C16 N8 C9 C10 67.1(3) . .
C7 N8 C9 C10 -162.5(3) . .
N8 C9 C10 C11 -108.8(3) . .
N8 C9 C10 C15 70.7(4) . .
C15 C10 C11 C12 0.4(5) . .
C9 C10 C11 C12 179.8(3) . .
C10 C11 C12 C13 -1.0(5) . .
C10 C11 C12 C27 -178.2(3) . .
C11 C12 C13 C14 1.0(5) . .
C27 C12 C13 C14 178.3(3) . .
C12 C13 C14 C15 -0.4(5) . .
C12 C13 C14 C31 -178.4(3) . .
U O3 C15 C10 -124.3(5) . .
U O3 C15 C14 56.5(6) . .
C11 C10 C15 O3 -178.9(3) . .
C9 C10 C15 O3 1.6(5) . .
C11 C10 C15 C14 0.2(5) . .
C9 C10 C15 C14 -179.3(3) . .
C13 C14 C15 O3 178.9(3) . .
C31 C14 C15 O3 -3.0(5) . .
C13 C14 C15 C10 -0.2(5) . .
C31 C14 C15 C10 177.8(3) . .
C9 N8 C16 C17 71.4(4) . .
C7 N8 C16 C17 -59.3(4) . .
N8 C16 C17 C18 -171.1(3) . .
C16 C17 C18 C19 74.9(4) . .
C17 C18 C19 C20 -178.7(3) . .
C18 C19 C20 C21 -178.6(3) . .
C19 C20 C21 O4 -175.9(3) . .
C5 C4 C23 C25 8.4(5) . .
C3 C4 C23 C25 -173.1(3) . .
C5 C4 C23 C24 128.5(3) . .
C3 C4 C23 C24 -52.9(4) . .
C5 C4 C23 C26 -112.7(4) . .
C3 C4 C23 C26 65.9(4) . .
C13 C12 C27 C30 -70.3(5) . .
C11 C12 C27 C30 106.8(4) . .
C13 C12 C27 C29 168.9(4) . .
C11 C12 C27 C29 -14.0(5) . .
C13 C12 C27 C28 49.8(5) . .
C11 C12 C27 C28 -133.1(4) . .
C37 C32 C33 C34 1.4(8) . .
C38 C32 C33 C34 179.8(6) . .
C32 C33 C34 C35 0.9(9) . .
C33 C34 C35 C36 -1.5(9) . .
C34 C35 C36 C37 -0.1(10) . .
C35 C36 C37 C32 2.3(9) . .
C33 C32 C37 C36 -2.9(8) . .
C38 C32 C37 C36 178.7(6) . .
C40 C39 C40 C41 -0.2(3) 2 .
C43 C39 C40 C41 179.8(3) . .
C39 C40 C41 C42 0.5(6) . .
C40 C41 C42 C41 -0.2(3) . 2
C47 C44 C45 C46 177.3(7) . .
C46 C44 C45 C46 0.6(9) 5_656 .
C44 C45 C46 C44 -0.6(8) . 5_656
